data_4331455
loop_
_publ_author_name
'de Boer, B.G.'
'Templeton, D.H.'
'Zalkin, A.'

_publ_section_title
;
 The crystal and molecular structure of phosphorus
 trifluoride-tris(difluoroboryl)borane, B4 F6 P F3
;
_journal_name_full 'Inorganic Chemistry'
_journal_page_first 836
_journal_page_last 841
_journal_paper_doi 10.1021/ic50074a028
_journal_volume 8
_journal_year 1969
_chemical_formula_sum 'B4 F9 P'
_chemical_name_systematic 'B4 F6 P F3'
_space_group_IT_number 62
_symmetry_space_group_name_Hall '-P 2ac 2n'
_symmetry_space_group_name_H-M 'P n m a'
_cell_angle_alpha 90
_cell_angle_beta 90
_cell_angle_gamma 90
_cell_formula_units_Z 4
_cell_length_a 13.893
_cell_length_b 10.578
_cell_length_c 6.075
_cell_volume 892.783
_citation_journal_id_ASTM INOCAJ
_cod_data_source_file boron4-x_66.cif
_cod_data_source_block B4F9P1
_cod_original_cell_volume 892.7829
_cod_original_formula_sum 'B4 F9 P1'
_cod_database_code 4331455

loop_
_symmetry_equiv_pos_as_xyz
x,y,z
-x+1/2,-y,z+1/2
x+1/2,-y+1/2,-z+1/2
-x,y+1/2,-z
-x,-y,-z
x-1/2,y,-z-1/2
-x-1/2,y-1/2,z-1/2
x,-y-1/2,z

loop_
_atom_site_label
_atom_site_type_symbol
_atom_site_fract_x
_atom_site_fract_y
_atom_site_fract_z
_atom_site_occupancy
_atom_site_U_iso_or_equiv
B1 B 0.2311 0.25 0.5805 1 0.0
F5 F-1 0.2131 0.4693 0.787 1 0.0
F4 F-1 0.3694 0.25 0.2902 1 0.0
B2 B+2 0.2788 0.25 0.3255 1 0.0
P1 P+3 0.0998 0.25 0.5699 1 0.0
F1 F-1 0.0497 0.25 0.7931 1 0.0
F3 F-1 0.2264 0.25 0.1424 1 0.0
F2 F-1 0.0524 0.1403 0.4588 1 0.0
F6 F-1 0.3598 0.4004 0.75 1 0.0
B3 B+2 0.2697 0.3788 0.7122 1 0.0
